data_4330552
loop_
_publ_author_name
'Am\'elie Kochem'
'Hussein Kanso'
'Benoit Baptiste'
'Himanshu Arora'
'Christian Philouze'
'Olivier Jarjayes'
'Herv\'e Vezin'
'Dominique Luneau'
'Maylis Orio'
'Fabrice Thomas'

_publ_contact_author_name
;
;
_publ_section_title
;
 Ligand Contributions to the Electronic Structures of the Oxidized
 Cobalt(II) salen Complexes
;
_journal_name_full 'Inorganic Chemistry'
_journal_page_first 10557
_journal_page_last 10571
_journal_paper_doi 10.1021/ic300763t
_journal_volume 51
_journal_year 2012
_chemical_absolute_configuration ad
_chemical_formula_moiety 'C30 H40 Co N2 O4'
_chemical_formula_sum 'C30 H40 Co N2 O4'
_chemical_formula_weight 551.57
_chemical_name_systematic
;
 ? 
;
_space_group_crystal_system triclinic
_space_group_IT_number 1
_space_group_name_Hall 'P 1'
_space_group_name_H-M_alt 'P 1'
_symmetry_space_group_name_Hall 'P 1'
_symmetry_space_group_name_H-M 'P 1'
_atom_sites_solution_hydrogens geom
_atom_sites_solution_primary direct
_atom_sites_solution_secondary difmap
_audit_creation_date 2012-07-26
_audit_creation_method
;
  Olex2 1.1
  (compiled Sep 28 2011 20:36:17, GUI svn.r3906)
;
_cell_angle_alpha 77.160(10)
_cell_angle_beta 72.860(10)
_cell_angle_gamma 85.70(2)
_cell_formula_units_Z 2
_cell_length_a 8.9490(10)
_cell_length_b 11.835(2)
_cell_length_c 13.649(2)
_cell_measurement_temperature 200
_cell_volume 1346.8(3)
_computing_cell_refinement 'Bruker Enraf Nonius kappa CCD'
_computing_data_collection Collect
_computing_data_reduction EvalCCD
_computing_molecular_graphics
;
O. V. Dolomanov, L. J. Bourhis, R. J. Gildea, J. A. K. Howard and H. Puschmann,
OLEX2: a complete structure solution, refinement and analysis program.
J. Appl. Cryst. (2009). 42, 339-341.
;
_computing_publication_material
;
O. V. Dolomanov, L. J. Bourhis, R. J. Gildea, J. A. K. Howard and H. Puschmann,
OLEX2: a complete structure solution, refinement and analysis program.
J. Appl. Cryst. (2009). 42, 339-341.
;
_computing_structure_refinement
;
SHELXL, G.M. Sheldrick, Acta Cryst.
(2008). A64, 112-122
;
_computing_structure_solution 'SHELXS-97 (Sheldrick, 1990)'
_diffrn_ambient_temperature 200
_diffrn_detector 'CCD area detector'
_diffrn_detector_type KappaCCD
_diffrn_measured_fraction_theta_full 0.996
_diffrn_measured_fraction_theta_max 0.996
_diffrn_measurement_device_type 'Bruker-AXS-enraf-nonius KappaCCD'
_diffrn_measurement_method 'Phi and omega scans'
_diffrn_radiation_detector CCD
_diffrn_radiation_monochromator graphite
_diffrn_radiation_probe x-ray
_diffrn_radiation_type MoK\a
_diffrn_radiation_wavelength 0.71073
_diffrn_reflns_av_R_equivalents 0.0711
_diffrn_reflns_av_unetI/netI 0.0631
_diffrn_reflns_limit_h_max 12
_diffrn_reflns_limit_h_min -12
_diffrn_reflns_limit_k_max 16
_diffrn_reflns_limit_k_min -16
_diffrn_reflns_limit_l_max 19
_diffrn_reflns_limit_l_min -19
_diffrn_reflns_number 27528
_diffrn_reflns_theta_full 30.00
_diffrn_reflns_theta_max 30.00
_diffrn_reflns_theta_min 1.76
_diffrn_source 'Enraf Nonius FR590'
_diffrn_source_target Mo
_diffrn_source_type 'fine-focus sealed tube'
_exptl_absorpt_coefficient_mu 0.676
_exptl_absorpt_correction_type none
_exptl_crystal_colour red
_exptl_crystal_colour_primary red
_exptl_crystal_density_diffrn 1.360
_exptl_crystal_description plate
_exptl_crystal_F_000 586
_exptl_crystal_size_max 0.3
_exptl_crystal_size_mid 0.25
_exptl_crystal_size_min 0.06
_refine_diff_density_max 0.367
_refine_diff_density_min -0.528
_refine_diff_density_rms 0.083
_refine_ls_abs_structure_details 'Flack H D (1983), Acta Cryst. A39, 876-881'
_refine_ls_abs_structure_Flack -0.033(16)
_refine_ls_extinction_method none
_refine_ls_goodness_of_fit_ref 1.100
_refine_ls_hydrogen_treatment constr
_refine_ls_matrix_type full
_refine_ls_number_parameters 683
_refine_ls_number_reflns 13821
_refine_ls_number_restraints 3
_refine_ls_restrained_S_all 1.099
_refine_ls_R_factor_all 0.0705
_refine_ls_R_factor_gt 0.0462
_refine_ls_shift/su_max 0.001
_refine_ls_shift/su_mean 0.000
_refine_ls_structure_factor_coef Fsqd
_refine_ls_weighting_details 'calc w=1/[\s^2^(Fo^2^)+(0.0333P)^2^+1.3292P] where P=(Fo^2^+2Fc^2^)/3'
_refine_ls_weighting_scheme calc
_refine_ls_wR_factor_gt 0.1011
_refine_ls_wR_factor_ref 0.1154
_reflns_number_gt 11150
_reflns_number_total 13821
_reflns_threshold_expression >2sigma(I)
_cod_data_source_file ic300763t_si_002_1.cif
_cod_data_source_block '[1]'
_cod_database_code 4330552

loop_
_space_group_symop_id
_space_group_symop_operation_xyz
1 'x, y, z'

loop_
_atom_site_label
_atom_site_type_symbol
_atom_site_fract_x
_atom_site_fract_y
_atom_site_fract_z
_atom_site_U_iso_or_equiv
_atom_site_adp_type
_atom_site_occupancy
_atom_site_symmetry_multiplicity
_atom_site_calc_flag
_atom_site_refinement_flags
Co1A Co 0.97474(4) 0.55405(4) 0.76675(3) 0.01774(13) Uani 1 1 d .
Co1B Co 1.27512(5) 0.92392(3) 0.63051(3) 0.01784(14) Uani 1 1 d .
O2B O 1.4260(5) 0.9086(3) 0.5074(3) 0.0225(8) Uani 1 1 d .
O3A O 1.4787(5) 0.0861(4) 0.7262(3) 0.0296(9) Uani 1 1 d .
O4B O 1.7537(5) 0.5208(3) 0.3988(4) 0.0316(9) Uani 1 1 d .
O1B O 1.2055(5) 1.0553(4) 0.5539(3) 0.0238(9) Uani 1 1 d .
O1A O 1.0411(5) 0.4218(4) 0.8421(3) 0.0221(8) Uani 1 1 d .
O2A O 0.8275(5) 0.5702(3) 0.8903(3) 0.0214(8) Uani 1 1 d .
O4A O 0.4938(5) 0.9541(4) 1.0048(4) 0.0322(9) Uani 1 1 d .
O3B O 0.7673(5) 1.3879(4) 0.6723(3) 0.0297(9) Uani 1 1 d .
N2A N 0.9284(5) 0.6976(4) 0.6919(3) 0.0197(8) Uani 1 1 d .
N1A N 1.1058(5) 0.5290(4) 0.6394(3) 0.0201(8) Uani 1 1 d .
N1B N 1.1240(5) 0.9360(4) 0.7540(3) 0.0190(8) Uani 1 1 d .
N2B N 1.3454(5) 0.7930(4) 0.7079(3) 0.0194(8) Uani 1 1 d .
C8B C 1.1611(6) 1.2458(5) 0.3950(4) 0.0213(11) Uani 1 1 d .
C15B C 1.6884(6) 0.7195(5) 0.3591(4) 0.0229(11) Uani 1 1 d .
H15B H 1.7530 0.7205 0.2898 0.027 Uiso 1 1 calc R
C17A C 0.6601(6) 0.8651(5) 0.8651(5) 0.0233(11) Uani 1 1 d .
H17A H 0.6642 0.9344 0.8135 0.028 Uiso 1 1 calc R
C3A C 1.2835(7) 0.1646(5) 0.8521(4) 0.0239(12) Uani 1 1 d .
H3A H 1.3002 0.0988 0.9022 0.029 Uiso 1 1 calc R
C23A C 0.4856(7) 0.5545(5) 1.2008(5) 0.0278(12) Uani 1 1 d .
H23A H 0.3877 0.5825 1.1849 0.042 Uiso 1 1 calc R
H23B H 0.5219 0.6108 1.2314 0.042 Uiso 1 1 calc R
H23C H 0.4678 0.4798 1.2507 0.042 Uiso 1 1 calc R
C22B C 1.4843(6) 0.9756(5) 0.2718(5) 0.0296(12) Uani 1 1 d .
H22D H 1.4048 0.9894 0.3349 0.044 Uiso 1 1 calc R
H22E H 1.4477 0.9160 0.2448 0.044 Uiso 1 1 calc R
H22F H 1.5031 1.0476 0.2183 0.044 Uiso 1 1 calc R
C18B C 1.5103(7) 0.7148(5) 0.5637(4) 0.0226(11) Uani 1 1 d .
C5B C 0.8950(7) 1.2053(5) 0.7242(5) 0.0229(11) Uani 1 1 d .
H5B H 0.8361 1.1972 0.7957 0.027 Uiso 1 1 calc R
C23B C 1.6980(7) 1.0279(5) 0.3394(5) 0.0313(12) Uani 1 1 d .
H23D H 1.7068 1.1014 0.2880 0.047 Uiso 1 1 calc R
H23E H 1.8008 1.0051 0.3496 0.047 Uiso 1 1 calc R
H23F H 1.6243 1.0374 0.4062 0.047 Uiso 1 1 calc R
C17B C 1.5922(7) 0.6143(5) 0.5347(5) 0.0279(13) Uani 1 1 d .
H17B H 1.5899 0.5454 0.5866 0.033 Uiso 1 1 calc R
C7B C 0.6671(8) 1.3764(6) 0.7772(5) 0.0320(13) Uani 1 1 d .
H7BA H 0.5990 1.4449 0.7822 0.048 Uiso 1 1 calc R
H7BB H 0.7307 1.3694 0.8257 0.048 Uiso 1 1 calc R
H7BC H 0.6030 1.3071 0.7955 0.048 Uiso 1 1 calc R
C4B C 0.8728(6) 1.2991(5) 0.6519(4) 0.0221(11) Uani 1 1 d .
C10A C 1.1264(7) 0.3320(5) 1.0435(5) 0.0280(12) Uani 1 1 d .
H10A H 1.1049 0.4060 1.0005 0.042 Uiso 1 1 calc R
H10B H 1.2379 0.3266 1.0393 0.042 Uiso 1 1 calc R
H10C H 1.0643 0.3275 1.1165 0.042 Uiso 1 1 calc R
C26A C 1.1956(6) 0.6261(5) 0.4446(4) 0.0224(11) Uani 1 1 d .
H26A H 1.2223 0.5508 0.4233 0.027 Uiso 1 1 calc R
H26B H 1.2913 0.6576 0.4505 0.027 Uiso 1 1 calc R
C9A C 0.9083(6) 0.2312(5) 1.0166(4) 0.0267(12) Uani 1 1 d .
H9AA H 0.8514 0.2197 1.0913 0.040 Uiso 1 1 calc R
H9AB H 0.8846 0.1680 0.9880 0.040 Uiso 1 1 calc R
H9AC H 0.8764 0.3053 0.9792 0.040 Uiso 1 1 calc R
C2A C 1.1753(6) 0.2455(5) 0.8856(4) 0.0201(11) Uani 1 1 d .
C20B C 1.6388(6) 0.9338(5) 0.2991(4) 0.0204(10) Uani 1 1 d .
C18A C 0.7415(6) 0.7653(5) 0.8379(4) 0.0201(11) Uani 1 1 d .
C16A C 0.5743(6) 0.8608(5) 0.9676(4) 0.0206(10) Uani 1 1 d .
C1A C 1.1456(6) 0.3451(5) 0.8116(4) 0.0169(11) Uani 1 1 d .
C4A C 1.3716(6) 0.1743(5) 0.7462(4) 0.0220(11) Uani 1 1 d .
C29B C 1.2881(7) 0.6696(6) 0.8955(5) 0.0301(13) Uani 1 1 d .
H29C H 1.2331 0.6118 0.8766 0.036 Uiso 1 1 calc R
H29D H 1.3980 0.6433 0.8872 0.036 Uiso 1 1 calc R
C29A C 0.9634(7) 0.8112(5) 0.5045(4) 0.0253(12) Uani 1 1 d .
H29A H 0.9420 0.8869 0.5258 0.030 Uiso 1 1 calc R
H29B H 0.8643 0.7819 0.5017 0.030 Uiso 1 1 calc R
C3B C 0.9624(6) 1.3127(5) 0.5465(4) 0.0203(11) Uani 1 1 d .
H3B H 0.9467 1.3806 0.4981 0.024 Uiso 1 1 calc R
C19B C 1.6651(7) 0.4180(5) 0.4344(5) 0.0321(12) Uani 1 1 d .
H19D H 1.7277 0.3551 0.4055 0.048 Uiso 1 1 calc R
H19E H 1.5704 0.4304 0.4111 0.048 Uiso 1 1 calc R
H19F H 1.6359 0.3971 0.5112 0.048 Uiso 1 1 calc R
C2B C 1.0729(6) 1.2315(5) 0.5098(4) 0.0197(11) Uani 1 1 d .
C22A C 0.5503(7) 0.4492(5) 1.0548(5) 0.0277(12) Uani 1 1 d .
H22A H 0.5268 0.3771 1.1080 0.042 Uiso 1 1 calc R
H22B H 0.6305 0.4340 0.9924 0.042 Uiso 1 1 calc R
H22C H 0.4551 0.4788 1.0358 0.042 Uiso 1 1 calc R
C25A C 1.0705(4) 0.6098(3) 0.5490(2) 0.0188(6) Uani 1 1 d .
H25A H 0.9745 0.5815 0.5392 0.023 Uiso 1 1 calc R
C25B C 1.1164(4) 0.8311(3) 0.8390(2) 0.0198(6) Uani 1 1 d .
H25B H 1.0553 0.7716 0.8259 0.024 Uiso 1 1 calc R
C16B C 1.6732(7) 0.6160(5) 0.4340(5) 0.0268(12) Uani 1 1 d .
C9B C 1.3381(6) 1.2472(5) 0.3792(5) 0.0287(12) Uani 1 1 d .
H9BA H 1.3638 1.3133 0.4033 0.043 Uiso 1 1 calc R
H9BB H 1.3934 1.2539 0.3046 0.043 Uiso 1 1 calc R
H9BC H 1.3702 1.1751 0.4195 0.043 Uiso 1 1 calc R
C24B C 1.4340(6) 0.7121(5) 0.6722(4) 0.0231(10) Uani 1 1 d .
H24B H 1.4501 0.6454 0.7215 0.028 Uiso 1 1 calc R
C28A C 1.0859(5) 0.8256(4) 0.3957(3) 0.0299(9) Uani 1 1 d .
H28A H 1.0423 0.8769 0.3428 0.036 Uiso 1 1 calc R
H28B H 1.1799 0.8632 0.3975 0.036 Uiso 1 1 calc R
C15A C 0.5638(6) 0.7553(5) 1.0409(4) 0.0210(11) Uani 1 1 d .
H15A H 0.5026 0.7539 1.1110 0.025 Uiso 1 1 calc R
C11B C 1.1182(7) 1.3578(5) 0.3278(5) 0.0280(12) Uani 1 1 d .
H11D H 1.0061 1.3585 0.3343 0.042 Uiso 1 1 calc R
H11E H 1.1781 1.3623 0.2543 0.042 Uiso 1 1 calc R
H11F H 1.1430 1.4244 0.3517 0.042 Uiso 1 1 calc R
C26B C 1.0412(7) 0.8450(5) 0.9511(4) 0.0273(12) Uani 1 1 d .
H26C H 0.9313 0.8715 0.9600 0.033 Uiso 1 1 calc R
H26D H 1.0982 0.9034 0.9677 0.033 Uiso 1 1 calc R
C19A C 0.5756(7) 1.0595(5) 0.9676(5) 0.0299(12) Uani 1 1 d .
H19A H 0.5731 1.0923 0.8956 0.045 Uiso 1 1 calc R
H19B H 0.6844 1.0455 0.9690 0.045 Uiso 1 1 calc R
H19C H 0.5262 1.1141 1.0125 0.045 Uiso 1 1 calc R
C8A C 1.0831(7) 0.2322(5) 1.0031(4) 0.0210(11) Uani 1 1 d .
C11A C 1.1246(8) 0.1181(5) 1.0701(5) 0.0301(13) Uani 1 1 d .
H11A H 1.2363 0.1168 1.0647 0.045 Uiso 1 1 calc R
H11B H 1.1003 0.0524 1.0448 0.045 Uiso 1 1 calc R
H11C H 1.0634 0.1126 1.1435 0.045 Uiso 1 1 calc R
C7A C 1.5760(7) 0.0988(5) 0.6228(5) 0.0290(12) Uani 1 1 d .
H7AA H 1.5117 0.1059 0.5747 0.043 Uiso 1 1 calc R
H7AB H 1.6451 0.0308 0.6168 0.043 Uiso 1 1 calc R
H7AC H 1.6393 0.1686 0.6048 0.043 Uiso 1 1 calc R
C6B C 1.0073(6) 1.1192(5) 0.6922(4) 0.0196(11) Uani 1 1 d .
C10B C 1.1209(7) 1.1435(5) 0.3537(5) 0.0309(12) Uani 1 1 d .
H10D H 1.1470 1.0701 0.3953 0.046 Uiso 1 1 calc R
H10E H 1.1813 1.1500 0.2800 0.046 Uiso 1 1 calc R
H10F H 1.0089 1.1458 0.3596 0.046 Uiso 1 1 calc R
C24A C 0.8349(6) 0.7769(5) 0.7308(4) 0.0211(10) Uani 1 1 d .
H24A H 0.8281 0.8485 0.6842 0.025 Uiso 1 1 calc R
C30B C 1.2842(4) 0.7862(3) 0.8229(2) 0.0212(6) Uani 1 1 d .
H30B H 1.3442 0.8419 0.8417 0.025 Uiso 1 1 calc R
C27B C 1.0472(4) 0.7275(3) 1.0245(3) 0.0277(7) Uani 1 1 d .
H27C H 1.0049 0.7364 1.0981 0.033 Uiso 1 1 calc R
H27D H 0.9797 0.6724 1.0126 0.033 Uiso 1 1 calc R
C20A C 0.6105(6) 0.5394(5) 1.0989(4) 0.0234(11) Uani 1 1 d .
C21A C 0.7598(7) 0.4957(5) 1.1258(5) 0.0304(13) Uani 1 1 d .
H21A H 0.7955 0.5523 1.1564 0.046 Uiso 1 1 calc R
H21B H 0.8404 0.4849 1.0620 0.046 Uiso 1 1 calc R
H21C H 0.7402 0.4215 1.1764 0.046 Uiso 1 1 calc R
C5A C 1.3473(6) 0.2682(5) 0.6740(4) 0.0214(11) Uani 1 1 d .
H5A H 1.4064 0.2769 0.6025 0.026 Uiso 1 1 calc R
C27A C 1.1331(5) 0.7102(3) 0.3633(2) 0.0277(7) Uani 1 1 d .
H27A H 1.2146 0.7232 0.2948 0.033 Uiso 1 1 calc R
H27B H 1.0414 0.6759 0.3548 0.033 Uiso 1 1 calc R
C21B C 1.7586(7) 0.9189(6) 0.1969(5) 0.0312(13) Uani 1 1 d .
H21D H 1.7197 0.8632 0.1670 0.047 Uiso 1 1 calc R
H21E H 1.8575 0.8901 0.2109 0.047 Uiso 1 1 calc R
H21F H 1.7758 0.9937 0.1472 0.047 Uiso 1 1 calc R
C30A C 1.0296(4) 0.7253(3) 0.5829(2) 0.0181(6) Uani 1 1 d .
H30A H 1.1286 0.7584 0.5839 0.022 Uiso 1 1 calc R
C28B C 1.2109(5) 0.6776(4) 1.0084(3) 0.0314(10) Uani 1 1 d .
H28C H 1.2068 0.5993 1.0538 0.038 Uiso 1 1 calc R
H28D H 1.2748 0.7270 1.0299 0.038 Uiso 1 1 calc R
C14B C 1.6126(6) 0.8212(5) 0.3824(4) 0.0193(11) Uani 1 1 d .
C13B C 1.5126(7) 0.8181(5) 0.4862(5) 0.0203(11) Uani 1 1 d .
C12A C 1.2067(6) 0.4454(5) 0.6256(4) 0.0221(10) Uani 1 1 d .
H12A H 1.2687 0.4456 0.5558 0.027 Uiso 1 1 calc R
C14A C 0.6359(6) 0.6541(5) 1.0179(4) 0.0201(11) Uani 1 1 d .
C13A C 0.7398(6) 0.6602(5) 0.9126(4) 0.0191(11) Uani 1 1 d .
C6A C 1.2329(6) 0.3532(5) 0.7062(4) 0.0209(11) Uani 1 1 d .
C12B C 1.0251(6) 1.0208(5) 0.7702(4) 0.0204(10) Uani 1 1 d .
H12B H 0.9592 1.0170 0.8396 0.025 Uiso 1 1 calc R
C1B C 1.0971(7) 1.1323(5) 0.5863(5) 0.0229(12) Uani 1 1 d .

loop_
_atom_site_aniso_label
_atom_site_aniso_U_11
_atom_site_aniso_U_22
_atom_site_aniso_U_33
_atom_site_aniso_U_23
_atom_site_aniso_U_13
_atom_site_aniso_U_12
Co1A 0.0202(3) 0.0168(3) 0.0151(3) -0.0033(2) -0.0036(2) 0.0001(3)
Co1B 0.0192(3) 0.0181(3) 0.0149(3) -0.0029(2) -0.0034(2) 0.0000(3)
O2B 0.0210(18) 0.022(2) 0.0212(19) -0.0046(16) -0.0011(15) 0.0009(16)
O3A 0.034(2) 0.028(2) 0.023(2) -0.0033(16) -0.0070(17) 0.0154(18)
O4B 0.0299(19) 0.0207(19) 0.036(2) -0.0102(16) 0.0049(16) 0.0058(16)
O1B 0.0270(19) 0.022(2) 0.0189(19) -0.0011(16) -0.0034(16) 0.0009(17)
O1A 0.0272(19) 0.0199(19) 0.0161(18) -0.0041(15) -0.0027(15) 0.0061(16)
O2A 0.0281(19) 0.0191(19) 0.0133(17) -0.0009(14) -0.0028(15) 0.0032(16)
O4A 0.0272(18) 0.025(2) 0.038(2) -0.0073(17) 0.0006(17) -0.0002(17)
O3B 0.036(2) 0.027(2) 0.025(2) -0.0083(17) -0.0076(18) 0.0077(18)
N2A 0.0206(17) 0.0192(17) 0.0178(16) -0.0021(13) -0.0039(13) -0.0034(13)
N1A 0.0232(17) 0.0190(17) 0.0180(17) -0.0036(13) -0.0059(13) -0.0005(14)
N1B 0.0238(18) 0.0192(17) 0.0116(15) -0.0007(12) -0.0030(13) 0.0001(14)
N2B 0.0179(16) 0.0251(19) 0.0120(14) -0.0005(13) -0.0021(12) 0.0007(14)
C8B 0.025(2) 0.021(3) 0.019(2) -0.003(2) -0.009(2) -0.004(2)
C15B 0.020(2) 0.024(3) 0.024(3) -0.008(2) -0.005(2) 0.002(2)
C17A 0.021(2) 0.023(3) 0.023(3) -0.003(2) -0.005(2) 0.004(2)
C3A 0.032(3) 0.024(3) 0.017(3) -0.001(2) -0.010(2) -0.001(2)
C23A 0.029(3) 0.026(3) 0.020(3) -0.002(2) 0.004(2) -0.004(2)
C22B 0.025(2) 0.036(3) 0.023(3) -0.002(2) -0.005(2) 0.009(2)
C18B 0.020(2) 0.022(3) 0.021(2) -0.002(2) -0.0026(19) 0.003(2)
C5B 0.023(2) 0.024(3) 0.021(3) -0.005(2) -0.005(2) -0.001(2)
C23B 0.034(3) 0.028(3) 0.028(3) -0.005(2) -0.002(2) -0.006(2)
C17B 0.030(3) 0.024(3) 0.025(3) -0.002(2) -0.005(2) 0.002(2)
C7B 0.031(3) 0.037(3) 0.026(3) -0.012(2) -0.004(2) 0.012(3)
C4B 0.021(2) 0.021(3) 0.025(3) -0.003(2) -0.009(2) 0.000(2)
C10A 0.035(3) 0.028(3) 0.025(3) -0.009(2) -0.009(2) -0.007(2)
C26A 0.023(2) 0.023(2) 0.020(2) -0.0072(18) -0.0010(17) 0.0023(18)
C9A 0.026(2) 0.032(3) 0.019(2) 0.001(2) -0.004(2) -0.007(2)
C2A 0.024(2) 0.025(3) 0.011(2) -0.003(2) -0.0039(19) -0.004(2)
C20B 0.019(2) 0.023(3) 0.017(2) -0.002(2) -0.0029(19) -0.001(2)
C18A 0.021(2) 0.026(3) 0.014(2) -0.0040(19) -0.0053(18) 0.000(2)
C16A 0.016(2) 0.023(3) 0.025(2) -0.010(2) -0.0057(19) 0.004(2)
C1A 0.023(2) 0.019(3) 0.007(2) -0.0009(17) -0.0044(17) -0.004(2)
C4A 0.025(2) 0.021(3) 0.023(3) -0.011(2) -0.008(2) 0.003(2)
C29B 0.021(2) 0.039(3) 0.024(3) 0.002(2) -0.006(2) 0.010(2)
C29A 0.039(3) 0.022(3) 0.013(2) -0.0036(19) -0.004(2) 0.003(2)
C3B 0.023(2) 0.018(3) 0.022(3) -0.005(2) -0.009(2) 0.001(2)
C19B 0.033(3) 0.023(3) 0.042(3) -0.010(2) -0.013(2) 0.003(2)
C2B 0.022(2) 0.014(2) 0.025(3) -0.002(2) -0.012(2) -0.002(2)
C22A 0.033(3) 0.024(3) 0.028(3) -0.006(2) -0.008(2) -0.008(2)
C25A 0.0221(15) 0.0188(14) 0.0161(13) -0.0030(11) -0.0067(11) -0.0010(12)
C25B 0.0188(14) 0.0206(15) 0.0192(14) -0.0018(11) -0.0053(11) -0.0025(12)
C16B 0.024(2) 0.023(3) 0.030(3) -0.006(2) -0.003(2) 0.001(2)
C9B 0.026(3) 0.030(3) 0.028(3) -0.004(2) -0.004(2) -0.004(2)
C24B 0.023(2) 0.028(2) 0.0128(17) 0.0025(16) -0.0031(15) 0.0043(17)
C28A 0.037(2) 0.0272(19) 0.0172(16) 0.0018(14) -0.0001(15) 0.0036(17)
C15A 0.017(2) 0.027(3) 0.017(2) -0.006(2) 0.0015(18) -0.008(2)
C11B 0.034(3) 0.029(3) 0.018(3) -0.003(2) -0.006(2) 0.001(2)
C26B 0.030(3) 0.029(3) 0.016(2) 0.0014(19) -0.0008(19) 0.001(2)
C19A 0.027(2) 0.028(3) 0.037(3) -0.011(2) -0.009(2) 0.000(2)
C8A 0.030(3) 0.020(3) 0.013(2) -0.0042(19) -0.006(2) -0.001(2)
C11A 0.041(3) 0.029(3) 0.019(3) 0.001(2) -0.010(2) 0.001(3)
C7A 0.032(3) 0.027(3) 0.028(3) -0.008(2) -0.007(2) 0.006(2)
C6B 0.020(2) 0.022(2) 0.014(2) -0.0027(18) 0.0013(17) -0.0037(19)
C10B 0.042(3) 0.030(3) 0.027(3) -0.014(2) -0.015(2) 0.000(3)
C24A 0.024(2) 0.0184(19) 0.023(2) -0.0049(15) -0.0089(16) 0.0009(15)
C30B 0.0174(14) 0.0311(17) 0.0143(13) -0.0037(12) -0.0035(11) -0.0028(13)
C27B 0.0253(17) 0.0328(18) 0.0191(14) 0.0018(13) -0.0022(12) -0.0016(14)
C20A 0.026(3) 0.022(3) 0.019(3) -0.005(2) -0.002(2) -0.005(2)
C21A 0.033(3) 0.034(3) 0.024(3) 0.001(2) -0.010(2) -0.006(2)
C5A 0.019(2) 0.026(3) 0.018(2) -0.003(2) -0.0050(19) 0.000(2)
C27A 0.0354(19) 0.0286(17) 0.0156(14) -0.0030(12) -0.0041(13) 0.0031(15)
C21B 0.034(3) 0.031(3) 0.021(3) -0.003(2) 0.001(2) -0.001(3)
C30A 0.0173(14) 0.0197(14) 0.0164(13) -0.0027(11) -0.0037(11) -0.0030(12)
C28B 0.0254(19) 0.045(3) 0.0189(16) 0.0023(16) -0.0073(14) 0.0033(17)
C14B 0.016(2) 0.023(3) 0.016(2) 0.0011(19) -0.0043(18) -0.004(2)
C13B 0.019(2) 0.022(3) 0.021(3) -0.007(2) -0.005(2) -0.002(2)
C12A 0.022(2) 0.024(2) 0.017(2) -0.0034(17) -0.0004(16) -0.0066(17)
C14A 0.019(2) 0.025(3) 0.017(2) -0.010(2) -0.0004(19) -0.002(2)
C13A 0.019(2) 0.022(3) 0.015(2) -0.002(2) -0.004(2) 0.000(2)
C6A 0.023(2) 0.017(2) 0.025(3) -0.0029(19) -0.012(2) 0.0014(19)
C12B 0.020(2) 0.022(2) 0.017(2) -0.0021(16) -0.0026(16) 0.0016(16)
C1B 0.018(2) 0.018(3) 0.034(3) -0.008(2) -0.008(2) 0.001(2)

loop_
_atom_type_symbol
_atom_type_description
_atom_type_scat_dispersion_real
_atom_type_scat_dispersion_imag
_atom_type_scat_source
C C 0.0033 0.0016 'International Tables Vol C Tables 4.2.6.8 and 6.1.1.4'
H H 0.0000 0.0000 'International Tables Vol C Tables 4.2.6.8 and 6.1.1.4'
N N 0.0061 0.0033 'International Tables Vol C Tables 4.2.6.8 and 6.1.1.4'
O O 0.0106 0.0060 'International Tables Vol C Tables 4.2.6.8 and 6.1.1.4'
Co Co 0.3494 0.9721 'International Tables Vol C Tables 4.2.6.8 and 6.1.1.4'

loop_
_geom_angle_atom_site_label_1
_geom_angle_atom_site_label_2
_geom_angle_atom_site_label_3
_geom_angle
O1A Co1A O2A 87.15(19)
O1A Co1A N2A 172.79(18)
O1A Co1A N1A 93.20(19)
O2A Co1A N2A 94.02(18)
O2A Co1A N1A 173.50(19)
N1A Co1A N2A 86.5(2)
O1B Co1B O2B 87.4(2)
O1B Co1B N1B 93.43(19)
O1B Co1B N2B 179.5(2)
N1B Co1B O2B 178.9(2)
N1B Co1B N2B 86.4(2)
N2B Co1B O2B 92.76(18)
C13B O2B Co1B 128.8(4)
C4A O3A C7A 116.2(4)
C16B O4B C19B 113.8(4)
C1B O1B Co1B 129.6(4)
C1A O1A Co1A 130.5(3)
C13A O2A Co1A 129.4(3)
C16A O4A C19A 114.9(4)
C4B O3B C7B 117.0(5)
C24A N2A Co1A 126.2(4)
C24A N2A C30A 120.0(4)
C30A N2A Co1A 113.1(3)
C25A N1A Co1A 111.9(3)
C12A N1A Co1A 126.7(4)
C12A N1A C25A 121.1(4)
C25B N1B Co1B 112.9(3)
C12B N1B Co1B 127.3(4)
C12B N1B C25B 119.8(4)
C24B N2B Co1B 127.0(4)
C24B N2B C30B 120.4(4)
C30B N2B Co1B 112.6(3)
C2B C8B C9B 110.7(4)
C2B C8B C11B 112.9(5)
C2B C8B C10B 108.8(4)
C9B C8B C10B 109.5(5)
C11B C8B C9B 107.4(4)
C11B C8B C10B 107.4(4)
C16B C15B H15B 118.8
C14B C15B H15B 118.8
C14B C15B C16B 122.3(5)
C18A C17A H17A 120.5
C16A C17A H17A 120.5
C16A C17A C18A 118.9(5)
C2A C3A H3A 118.6
C2A C3A C4A 122.9(5)
C4A C3A H3A 118.6
H23A C23A H23B 109.5
H23A C23A H23C 109.5
H23B C23A H23C 109.5
C20A C23A H23A 109.5
C20A C23A H23B 109.5
C20A C23A H23C 109.5
H22D C22B H22E 109.5
H22D C22B H22F 109.5
H22E C22B H22F 109.5
C20B C22B H22D 109.5
C20B C22B H22E 109.5
C20B C22B H22F 109.5
C17B C18B C24B 118.8(5)
C17B C18B C13B 120.1(5)
C13B C18B C24B 121.0(5)
C4B C5B H5B 120.2
C4B C5B C6B 119.5(5)
C6B C5B H5B 120.2
H23D C23B H23E 109.5
H23D C23B H23F 109.5
H23E C23B H23F 109.5
C20B C23B H23D 109.5
C20B C23B H23E 109.5
C20B C23B H23F 109.5
C18B C17B H17B 119.8
C16B C17B C18B 120.3(5)
C16B C17B H17B 119.8
O3B C7B H7BA 109.5
O3B C7B H7BB 109.5
O3B C7B H7BC 109.5
H7BA C7B H7BB 109.5
H7BA C7B H7BC 109.5
H7BB C7B H7BC 109.5
O3B C4B C3B 114.3(5)
C5B C4B O3B 125.3(5)
C5B C4B C3B 120.4(6)
H10A C10A H10B 109.5
H10A C10A H10C 109.5
H10B C10A H10C 109.5
C8A C10A H10A 109.5
C8A C10A H10B 109.5
C8A C10A H10C 109.5
H26A C26A H26B 108.4
C25A C26A H26A 110.0
C25A C26A H26B 110.0
C25A C26A C27A 108.4(4)
C27A C26A H26A 110.0
C27A C26A H26B 110.0
H9AA C9A H9AB 109.5
H9AA C9A H9AC 109.5
H9AB C9A H9AC 109.5
C8A C9A H9AA 109.5
C8A C9A H9AB 109.5
C8A C9A H9AC 109.5
C3A C2A C1A 119.9(5)
C3A C2A C8A 121.0(5)
C1A C2A C8A 119.0(5)
C23B C20B C22B 109.6(5)
C21B C20B C22B 106.6(4)
C21B C20B C23B 108.0(4)
C21B C20B C14B 112.2(5)
C14B C20B C22B 110.5(4)
C14B C20B C23B 109.9(4)
C17A C18A C24A 116.3(5)
C17A C18A C13A 122.4(5)
C13A C18A C24A 121.2(5)
O4A C16A C15A 116.5(5)
C17A C16A O4A 124.4(5)
C17A C16A C15A 119.1(5)
O1A C1A C2A 120.6(4)
O1A C1A C6A 122.7(5)
C6A C1A C2A 116.7(5)
O3A C4A C3A 115.4(5)
C5A C4A O3A 125.8(5)
C5A C4A C3A 118.8(5)
H29C C29B H29D 108.1
C30B C29B H29C 109.5
C30B C29B H29D 109.5
C28B C29B H29C 109.5
C28B C29B H29D 109.5
C28B C29B C30B 110.6(5)
H29A C29A H29B 108.4
C28A C29A H29A 110.1
C28A C29A H29B 110.1
C30A C29A H29A 110.1
C30A C29A H29B 110.1
C30A C29A C28A 107.9(4)
C4B C3B H3B 118.5
C2B C3B C4B 123.0(5)
C2B C3B H3B 118.5
O4B C19B H19D 109.5
O4B C19B H19E 109.5
O4B C19B H19F 109.5
H19D C19B H19E 109.5
H19D C19B H19F 109.5
H19E C19B H19F 109.5
C3B C2B C8B 121.6(5)
C3B C2B C1B 116.7(5)
C1B C2B C8B 121.6(5)
H22A C22A H22B 109.5
H22A C22A H22C 109.5
H22B C22A H22C 109.5
C20A C22A H22A 109.5
C20A C22A H22B 109.5
C20A C22A H22C 109.5
N1A C25A C26A 117.5(3)
N1A C25A H25A 107.7
N1A C25A C30A 105.6(3)
C26A C25A H25A 107.7
C26A C25A C30A 110.4(3)
C30A C25A H25A 107.7
N1B C25B H25B 107.3
N1B C25B C26B 117.3(3)
N1B C25B C30B 105.5(3)
C26B C25B H25B 107.3
C26B C25B C30B 111.8(3)
C30B C25B H25B 107.3
O4B C16B C15B 115.9(5)
C17B C16B O4B 123.9(5)
C17B C16B C15B 120.0(6)
C8B C9B H9BA 109.5
C8B C9B H9BB 109.5
C8B C9B H9BC 109.5
H9BA C9B H9BB 109.5
H9BA C9B H9BC 109.5
H9BB C9B H9BC 109.5
N2B C24B C18B 125.0(5)
N2B C24B H24B 117.5
C18B C24B H24B 117.5
C29A C28A H28A 109.2
C29A C28A H28B 109.2
H28A C28A H28B 107.9
C27A C28A C29A 112.2(4)
C27A C28A H28A 109.2
C27A C28A H28B 109.2
C16A C15A H15A 117.8
C14A C15A C16A 124.4(5)
C14A C15A H15A 117.8
C8B C11B H11D 109.5
C8B C11B H11E 109.5
C8B C11B H11F 109.5
H11D C11B H11E 109.5
H11D C11B H11F 109.5
H11E C11B H11F 109.5
C25B C26B H26C 110.1
C25B C26B H26D 110.1
C25B C26B C27B 108.2(4)
H26C C26B H26D 108.4
C27B C26B H26C 110.1
C27B C26B H26D 110.1
O4A C19A H19A 109.5
O4A C19A H19B 109.5
O4A C19A H19C 109.5
H19A C19A H19B 109.5
H19A C19A H19C 109.5
H19B C19A H19C 109.5
C10A C8A C2A 108.5(4)
C10A C8A C11A 107.6(4)
C9A C8A C10A 111.3(5)
C9A C8A C2A 110.1(4)
C9A C8A C11A 107.3(4)
C11A C8A C2A 112.0(5)
C8A C11A H11A 109.5
C8A C11A H11B 109.5
C8A C11A H11C 109.5
H11A C11A H11B 109.5
H11A C11A H11C 109.5
H11B C11A H11C 109.5
O3A C7A H7AA 109.5
O3A C7A H7AB 109.5
O3A C7A H7AC 109.5
H7AA C7A H7AB 109.5
H7AA C7A H7AC 109.5
H7AB C7A H7AC 109.5
C5B C6B C12B 117.9(5)
C1B C6B C5B 120.3(5)
C1B C6B C12B 121.9(6)
C8B C10B H10D 109.5
C8B C10B H10E 109.5
C8B C10B H10F 109.5
H10D C10B H10E 109.5
H10D C10B H10F 109.5
H10E C10B H10F 109.5
N2A C24A C18A 125.8(5)
N2A C24A H24A 117.1
C18A C24A H24A 117.1
N2B C30B C29B 118.1(4)
N2B C30B C25B 104.4(3)
N2B C30B H30B 107.9
C29B C30B C25B 110.3(3)
C29B C30B H30B 107.9
C25B C30B H30B 107.9
C26B C27B H27C 109.1
C26B C27B H27D 109.1
H27C C27B H27D 107.8
C28B C27B C26B 112.6(4)
C28B C27B H27C 109.1
C28B C27B H27D 109.1
C22A C20A C23A 107.7(4)
C21A C20A C23A 108.3(5)
C21A C20A C22A 109.8(5)
C21A C20A C14A 111.5(4)
C14A C20A C23A 110.4(5)
C14A C20A C22A 108.9(4)
C20A C21A H21A 109.5
C20A C21A H21B 109.5
C20A C21A H21C 109.5
H21A C21A H21B 109.5
H21A C21A H21C 109.5
H21B C21A H21C 109.5
C4A C5A H5A 120.1
C4A C5A C6A 119.8(5)
C6A C5A H5A 120.1
C26A C27A H27A 109.4
C26A C27A H27B 109.4
C28A C27A C26A 111.3(3)
C28A C27A H27A 109.4
C28A C27A H27B 109.4
H27A C27A H27B 108.0
C20B C21B H21D 109.5
C20B C21B H21E 109.5
C20B C21B H21F 109.5
H21D C21B H21E 109.5
H21D C21B H21F 109.5
H21E C21B H21F 109.5
N2A C30A C29A 116.5(3)
N2A C30A C25A 106.1(3)
N2A C30A H30A 107.6
C29A C30A H30A 107.6
C25A C30A C29A 111.1(3)
C25A C30A H30A 107.6
C29B C28B H28C 109.2
C29B C28B H28D 109.2
C27B C28B C29B 112.2(4)
C27B C28B H28C 109.2
C27B C28B H28D 109.2
H28C C28B H28D 107.9
C15B C14B C20B 120.4(5)
C15B C14B C13B 118.4(5)
C13B C14B C20B 121.2(5)
O2B C13B C18B 122.0(5)
O2B C13B C14B 119.8(5)
C18B C13B C14B 118.2(5)
N1A C12A H12A 117.2
N1A C12A C6A 125.6(5)
C6A C12A H12A 117.2
C15A C14A C20A 122.2(5)
C15A C14A C13A 116.9(5)
C13A C14A C20A 120.9(5)
O2A C13A C18A 122.9(5)
O2A C13A C14A 119.5(5)
C18A C13A C14A 117.6(5)
C1A C6A C5A 122.0(5)
C1A C6A C12A 121.2(6)
C5A C6A C12A 116.8(5)
N1B C12B C6B 125.4(5)
N1B C12B H12B 117.3
C6B C12B H12B 117.3
O1B C1B C2B 117.9(5)
O1B C1B C6B 122.0(5)
C6B C1B C2B 120.1(6)

loop_
_geom_bond_atom_site_label_1
_geom_bond_atom_site_label_2
_geom_bond_distance
Co1A O1A 1.835(4)
Co1A O2A 1.847(4)
Co1A N2A 1.864(5)
Co1A N1A 1.861(5)
Co1B O2B 1.855(4)
Co1B O1B 1.848(4)
Co1B N1B 1.851(5)
Co1B N2B 1.852(5)
O2B C13B 1.309(7)
O3A C4A 1.380(6)
O3A C7A 1.404(8)
O4B C19B 1.414(7)
O4B C16B 1.390(7)
O1B C1B 1.327(7)
O1A C1A 1.297(7)
O2A C13A 1.311(7)
O4A C16A 1.382(6)
O4A C19A 1.409(7)
O3B C7B 1.431(8)
O3B C4B 1.378(7)
N2A C24A 1.305(7)
N2A C30A 1.474(5)
N1A C25A 1.482(6)
N1A C12A 1.295(8)
N1B C25B 1.489(5)
N1B C12B 1.300(7)
N2B C24B 1.284(7)
N2B C30B 1.488(5)
C8B C2B 1.510(8)
C8B C9B 1.536(8)
C8B C11B 1.529(9)
C8B C10B 1.549(7)
C15B H15B 0.9500
C15B C16B 1.397(8)
C15B C14B 1.389(8)
C17A H17A 0.9500
C17A C18A 1.403(8)
C17A C16A 1.375(8)
C3A H3A 0.9500
C3A C2A 1.363(8)
C3A C4A 1.411(8)
C23A H23A 0.9800
C23A H23B 0.9800
C23A H23C 0.9800
C23A C20A 1.542(8)
C22B H22D 0.9800
C22B H22E 0.9800
C22B H22F 0.9800
C22B C20B 1.554(8)
C18B C17B 1.420(8)
C18B C24B 1.430(8)
C18B C13B 1.425(8)
C5B H5B 0.9500
C5B C4B 1.357(9)
C5B C6B 1.422(8)
C23B H23D 0.9800
C23B H23E 0.9800
C23B H23F 0.9800
C23B C20B 1.535(7)
C17B H17B 0.9500
C17B C16B 1.349(9)
C7B H7BA 0.9800
C7B H7BB 0.9800
C7B H7BC 0.9800
C4B C3B 1.405(8)
C10A H10A 0.9800
C10A H10B 0.9800
C10A H10C 0.9800
C10A C8A 1.528(7)
C26A H26A 0.9900
C26A H26B 0.9900
C26A C25A 1.513(6)
C26A C27A 1.525(7)
C9A H9AA 0.9800
C9A H9AB 0.9800
C9A H9AC 0.9800
C9A C8A 1.520(8)
C2A C1A 1.436(8)
C2A C8A 1.551(7)
C20B C21B 1.526(8)
C20B C14B 1.530(7)
C18A C24A 1.435(8)
C18A C13A 1.421(8)
C16A C15A 1.406(8)
C1A C6A 1.406(8)
C4A C5A 1.363(9)
C29B H29C 0.9900
C29B H29D 0.9900
C29B C30B 1.514(7)
C29B C28B 1.513(8)
C29A H29A 0.9900
C29A H29B 0.9900
C29A C28A 1.546(7)
C29A C30A 1.527(7)
C3B H3B 0.9500
C3B C2B 1.390(8)
C19B H19D 0.9800
C19B H19E 0.9800
C19B H19F 0.9800
C2B C1B 1.437(9)
C22A H22A 0.9800
C22A H22B 0.9800
C22A H22C 0.9800
C22A C20A 1.535(7)
C25A H25A 1.0000
C25A C30A 1.524(4)
C25B H25B 1.0000
C25B C26B 1.519(7)
C25B C30B 1.524(5)
C9B H9BA 0.9800
C9B H9BB 0.9800
C9B H9BC 0.9800
C24B H24B 0.9500
C28A H28A 0.9900
C28A H28B 0.9900
C28A C27A 1.520(6)
C15A H15A 0.9500
C15A C14A 1.371(8)
C11B H11D 0.9800
C11B H11E 0.9800
C11B H11F 0.9800
C26B H26C 0.9900
C26B H26D 0.9900
C26B C27B 1.531(7)
C19A H19A 0.9800
C19A H19B 0.9800
C19A H19C 0.9800
C8A C11A 1.541(8)
C11A H11A 0.9800
C11A H11B 0.9800
C11A H11C 0.9800
C7A H7AA 0.9800
C7A H7AB 0.9800
C7A H7AC 0.9800
C6B C12B 1.427(8)
C6B C1B 1.412(8)
C10B H10D 0.9800
C10B H10E 0.9800
C10B H10F 0.9800
C24A H24A 0.9500
C30B H30B 1.0000
C27B H27C 0.9900
C27B H27D 0.9900
C27B C28B 1.510(6)
C20A C21A 1.513(8)
C20A C14A 1.533(8)
C21A H21A 0.9800
C21A H21B 0.9800
C21A H21C 0.9800
C5A H5A 0.9500
C5A C6A 1.425(8)
C27A H27A 0.9900
C27A H27B 0.9900
C21B H21D 0.9800
C21B H21E 0.9800
C21B H21F 0.9800
C30A H30A 1.0000
C28B H28C 0.9900
C28B H28D 0.9900
C14B C13B 1.429(8)
C12A H12A 0.9500
C12A C6A 1.427(8)
C14A C13A 1.454(8)
C12B H12B 0.9500
